data_7219796
loop_
_publ_author_name
'Kaur, Gurpreet'
'Choudhury, Angshuman Roy'

_publ_section_title
;
 A comprehensive understanding of the synthons involving C--H&#x22EF;F--C
 hydrogen bond(s) from structural and computational analyses
;
_journal_issue 15
_journal_name_full CrystEngComm
_journal_page_first 2949
_journal_paper_doi 10.1039/C5CE00215J
_journal_volume 17
_journal_year 2015
_chemical_formula_moiety 'C13 H7 F4 N'
_chemical_formula_sum 'C13 H7 F4 N'
_chemical_formula_weight 253.2
_chemical_name_systematic
;
 ?
;
_space_group_IT_number 29
_symmetry_cell_setting orthorhombic
_symmetry_Int_Tables_number 29
_symmetry_space_group_name_Hall 'P 2c -2ac'
_symmetry_space_group_name_H-M 'P c a 21'
_atom_sites_solution_hydrogens geom
_audit_creation_date 2013-10-24T00:44:43-00:00
_audit_creation_method 'WinGX routine CIF_UPDATE'
_audit_update_record
;
2015-01-29 deposited with the CCDC.
2015-03-09 downloaded from the CCDC.
;
_cell_angle_alpha 90
_cell_angle_beta 90
_cell_angle_gamma 90
_cell_formula_units_Z 8
_cell_length_a 27.6959(14)
_cell_length_b 3.68490(10)
_cell_length_c 21.5993(10)
_cell_measurement_reflns_used 3285
_cell_measurement_temperature 100
_cell_measurement_theta_max 25.593
_cell_measurement_theta_min 3.088
_cell_volume 2204.35(16)
_computing_data_reduction 'SAINT v7.68A (Bruker, 2009)'
_computing_molecular_graphics
;
O. V. Dolomanov, L. J. Bourhis, R. J. Gildea, J. A. K. Howard and H. Puschmann,
OLEX2: a complete structure solution, refinement and analysis program.
        J. Appl. Cryst. (2009). 42, 339-341.
;
_computing_publication_material
;
O. V. Dolomanov, L. J. Bourhis, R. J. Gildea, J. A. K. Howard and H. Puschmann,
OLEX2: a complete structure solution, refinement and analysis program.
        J. Appl. Cryst. (2009). 42, 339-341.
;
_computing_structure_refinement
;
        SHELXL, G.M. Sheldrick, Acta Cryst.
        2008). A64, 112-122
;
_diffrn_ambient_temperature 100
_diffrn_measured_fraction_theta_full 1
_diffrn_measured_fraction_theta_max 0.999
_diffrn_radiation_type 'MO K\a'
_diffrn_radiation_wavelength 0.71073
_diffrn_reflns_av_R_equivalents 0.0347
_diffrn_reflns_Laue_measured_fraction_full 1
_diffrn_reflns_Laue_measured_fraction_max 0.999
_diffrn_reflns_limit_h_max 33
_diffrn_reflns_limit_h_min -27
_diffrn_reflns_limit_k_max 4
_diffrn_reflns_limit_k_min -4
_diffrn_reflns_limit_l_max 26
_diffrn_reflns_limit_l_min -25
_diffrn_reflns_number 13533
_diffrn_reflns_point_group_measured_fraction_full 0.995
_diffrn_reflns_point_group_measured_fraction_max 0.984
_diffrn_reflns_theta_full 25.242
_diffrn_reflns_theta_max 25.693
_diffrn_reflns_theta_min 1.47
_exptl_absorpt_coefficient_mu 0.138
_exptl_absorpt_correction_T_max 0.7462
_exptl_absorpt_correction_T_min 0.6608
_exptl_absorpt_correction_type multi-scan
_exptl_absorpt_process_details
;
        SADABS-2008/1 (Bruker,2008) was used for absorption correction.
        R(int) was 0.0552 before and 0.0465 after correction.
        The Ratio of minimum to maximum transmission is 0.8856.
        The \l/2 correction factor is 0.0015.
;
_exptl_crystal_colour 'clear light colourless'
_exptl_crystal_density_diffrn 1.526
_exptl_crystal_description plate
_exptl_crystal_F_000 1024
_exptl_crystal_size_max 0.3
_exptl_crystal_size_mid 0.2
_exptl_crystal_size_min 0.1
_refine_diff_density_max 0.241
_refine_diff_density_min -0.329
_refine_diff_density_rms 0.046
_refine_ls_extinction_method none
_refine_ls_goodness_of_fit_ref 1.037
_refine_ls_hydrogen_treatment constr
_refine_ls_matrix_type full
_refine_ls_number_parameters 325
_refine_ls_number_reflns 4145
_refine_ls_number_restraints 1
_refine_ls_restrained_S_all 1.037
_refine_ls_R_factor_all 0.0562
_refine_ls_R_factor_gt 0.0418
_refine_ls_shift/su_max 0
_refine_ls_shift/su_mean 0
_refine_ls_structure_factor_coef Fsqd
_refine_ls_weighting_details 'w=1/[\s^2^(Fo^2^)+(0.0473P)^2^+0.7973P] where P=(Fo^2^+2Fc^2^)/3'
_refine_ls_weighting_scheme calc
_refine_ls_wR_factor_gt 0.0953
_refine_ls_wR_factor_ref 0.1039
_reflns_number_gt 3432
_reflns_number_total 4145
_reflns_threshold_expression 'I > 2\s(I)'
_cod_data_source_file c5ce00215j2.cif
_cod_data_source_block 63
_cod_depositor_comments 'Adding full bibliography for 7219787--7219816.cif.'
_cod_database_code 7219796

loop_
_symmetry_equiv_pos_as_xyz
'x, y, z'
'-x, -y, z+1/2'
'-x+1/2, y, z+1/2'
'x+1/2, -y, z'

loop_
_atom_site_label
_atom_site_type_symbol
_atom_site_fract_x
_atom_site_fract_y
_atom_site_fract_z
_atom_site_U_iso_or_equiv
_atom_site_adp_type
_atom_site_occupancy
_atom_site_calc_flag
F5 F 0.27330(10) 0.2336(7) 0.60648(10) 0.0381(6) Uani 1 d
F6 F 0.16228(9) -0.1922(7) 0.46026(11) 0.0333(6) Uani 1 d
F8 F 0.34992(10) 0.5610(8) 0.13192(10) 0.0426(7) Uani 1 d
F7 F 0.47253(10) 0.1451(8) 0.26278(12) 0.0434(7) Uani 1 d
F4 F 0.52802(11) 1.1385(7) 0.59080(11) 0.0418(7) Uani 1 d
F3 F 0.40365(10) 0.7244(7) 0.46319(13) 0.0433(7) Uani 1 d
F2 F 0.71345(9) 0.1856(7) 0.27363(11) 0.0343(6) Uani 1 d
F1 F 0.60200(10) 0.5357(7) 0.12284(10) 0.0412(7) Uani 1 d
C1 C 0.55765(15) 0.6401(12) 0.33554(18) 0.0264(10) Uani 1 d
H1 H 0.5251 0.674 0.323 0.032 Uiso 1 calc
N1 N 0.56783(15) 0.6776(12) 0.39023(18) 0.0424(10) Uani 1 d
C24 C 0.41223(18) 0.3586(11) 0.19573(19) 0.0302(10) Uani 1 d
H24 H 0.435 0.3896 0.1633 0.036 Uiso 1 calc
C25 C 0.36466(18) 0.4369(11) 0.18822(17) 0.0274(10) Uani 1 d
C26 C 0.33038(17) 0.3948(11) 0.2336(2) 0.0291(10) Uani 1 d
H26 H 0.2974 0.4501 0.2259 0.035 Uiso 1 calc
C21 C 0.34524(16) 0.2690(10) 0.29124(18) 0.0244(9) Uani 1 d
N2 N 0.30905(15) 0.2134(12) 0.3382(2) 0.0468(11) Uani 1 d
C14 C 0.31899(15) 0.1991(12) 0.39349(18) 0.0255(9) Uani 1 d
H14 H 0.3518 0.2277 0.4055 0.031 Uiso 1 calc
C15 C 0.28388(15) 0.1420(11) 0.44049(18) 0.0239(9) Uani 1 d
C20 C 0.23845(14) 0.0029(11) 0.42657(18) 0.0223(8) Uani 1 d
H20 H 0.2297 -0.0534 0.3851 0.027 Uiso 1 calc
C19 C 0.20690(15) -0.0501(11) 0.47391(19) 0.0259(9) Uani 1 d
C18 C 0.21652(15) 0.0239(11) 0.53470(19) 0.0256(9) Uani 1 d
H18 H 0.1934 -0.0142 0.5666 0.031 Uiso 1 calc
C17 C 0.26201(16) 0.1575(11) 0.54644(18) 0.0256(9) Uani 1 d
C16 C 0.29630(16) 0.2153(10) 0.50181(18) 0.0250(9) Uani 1 d
H16 H 0.3275 0.3024 0.5123 0.03 Uiso 1 calc
C23 C 0.42542(15) 0.2307(11) 0.25358(18) 0.0268(9) Uani 1 d
C22 C 0.39350(16) 0.1855(10) 0.30142(18) 0.0249(9) Uani 1 d
H22 H 0.4041 0.0993 0.3406 0.03 Uiso 1 calc
C5 C 0.65847(16) 0.3565(11) 0.19700(18) 0.0251(9) Uani 1 d
H5 H 0.6807 0.2909 0.1655 0.03 Uiso 1 calc
C6 C 0.66936(15) 0.3211(11) 0.25887(18) 0.0239(9) Uani 1 d
C7 C 0.63840(15) 0.4134(10) 0.30564(18) 0.0228(9) Uani 1 d
H7 H 0.6476 0.3874 0.3478 0.027 Uiso 1 calc
C2 C 0.59289(15) 0.5469(11) 0.28960(19) 0.0252(9) Uani 1 d
C8 C 0.53154(15) 0.7721(10) 0.43591(17) 0.0243(9) Uani 1 d
C13 C 0.54690(16) 0.9154(11) 0.49177(18) 0.0278(10) Uani 1 d
H13 H 0.5802 0.9576 0.4993 0.033 Uiso 1 calc
C12 C 0.51306(16) 0.9950(11) 0.53590(18) 0.0271(10) Uani 1 d
C11 C 0.46487(17) 0.9381(11) 0.52852(19) 0.0278(10) Uani 1 d
H11 H 0.4422 0.9962 0.56 0.033 Uiso 1 calc
C10 C 0.45099(15) 0.7907(11) 0.47253(19) 0.0266(10) Uani 1 d
C9 C 0.48252(15) 0.7083(10) 0.42600(17) 0.0241(9) Uani 1 d
H9 H 0.4714 0.6102 0.3879 0.029 Uiso 1 calc
C4 C 0.61361(16) 0.4923(12) 0.18367(17) 0.0252(10) Uani 1 d
C3 C 0.58020(16) 0.5862(11) 0.22738(19) 0.0262(9) Uani 1 d
H3 H 0.5493 0.6754 0.2158 0.031 Uiso 1 calc

loop_
_atom_site_aniso_label
_atom_site_aniso_U_11
_atom_site_aniso_U_22
_atom_site_aniso_U_33
_atom_site_aniso_U_23
_atom_site_aniso_U_13
_atom_site_aniso_U_12
F5 0.0474(16) 0.0429(15) 0.0239(13) -0.0056(11) -0.0088(12) -0.0068(12)
F6 0.0210(13) 0.0415(14) 0.0374(14) -0.0038(12) -0.0021(11) -0.0057(11)
F8 0.0582(19) 0.0427(17) 0.0268(14) 0.0105(12) -0.0093(12) -0.0002(14)
F7 0.0266(15) 0.0515(18) 0.0520(17) 0.0109(13) 0.0023(13) 0.0071(12)
F4 0.060(2) 0.0391(15) 0.0262(13) -0.0063(11) -0.0116(13) 0.0011(13)
F3 0.0273(16) 0.0493(17) 0.0534(17) -0.0071(14) 0.0042(13) -0.0045(12)
F2 0.0237(14) 0.0450(16) 0.0341(13) 0.0049(12) 0.0008(11) 0.0085(11)
F1 0.0497(18) 0.0477(17) 0.0262(14) 0.0038(12) -0.0104(12) 0.0051(13)
C1 0.017(2) 0.042(3) 0.020(2) -0.0037(18) -0.0051(17) 0.0086(19)
N1 0.035(3) 0.053(3) 0.039(2) -0.0029(19) 0.0038(19) 0.0018(19)
C24 0.039(3) 0.022(2) 0.029(2) 0.0014(17) 0.008(2) -0.0026(19)
C25 0.041(3) 0.020(2) 0.021(2) 0.0017(16) -0.0086(19) -0.0013(18)
C26 0.034(3) 0.024(2) 0.030(2) -0.0024(17) -0.008(2) 0.002(2)
C21 0.028(3) 0.021(2) 0.025(2) -0.0035(16) 0.0003(18) -0.0027(18)
N2 0.038(3) 0.058(3) 0.045(3) 0.012(2) -0.008(2) -0.010(2)
C14 0.014(2) 0.043(3) 0.020(2) -0.0017(18) -0.0049(17) -0.0040(18)
C15 0.024(2) 0.0199(19) 0.028(2) 0.0015(16) -0.0040(18) 0.0007(16)
C20 0.024(2) 0.0205(18) 0.0225(19) -0.0019(16) -0.0032(17) 0.0018(17)
C19 0.022(2) 0.022(2) 0.033(2) -0.0014(17) -0.0053(19) 0.0009(17)
C18 0.028(2) 0.022(2) 0.027(2) -0.0005(17) 0.0016(18) 0.0016(18)
C17 0.033(3) 0.020(2) 0.024(2) -0.0011(16) -0.0062(19) 0.0007(18)
C16 0.025(2) 0.021(2) 0.029(2) 0.0009(17) -0.0075(18) -0.0031(17)
C23 0.027(2) 0.020(2) 0.034(2) 0.0014(17) 0.0002(19) 0.0012(17)
C22 0.032(3) 0.017(2) 0.025(2) 0.0020(16) -0.0050(18) 0.0004(17)
C5 0.031(3) 0.022(2) 0.023(2) 0.0003(16) 0.0021(19) -0.0035(18)
C6 0.021(2) 0.021(2) 0.030(2) 0.0044(16) -0.0006(18) 0.0000(16)
C7 0.026(2) 0.020(2) 0.0217(19) 0.0020(16) -0.0012(17) 0.0016(17)
C2 0.029(3) 0.017(2) 0.029(2) -0.0007(16) 0.0001(18) -0.0020(17)
C8 0.028(2) 0.018(2) 0.027(2) 0.0044(16) 0.0049(18) 0.0019(17)
C13 0.027(3) 0.026(2) 0.030(2) 0.0044(17) -0.0048(19) -0.0025(18)
C12 0.039(3) 0.019(2) 0.023(2) -0.0011(16) -0.0048(19) -0.0001(19)
C11 0.036(3) 0.021(2) 0.026(2) 0.0015(17) 0.010(2) 0.0058(19)
C10 0.020(2) 0.023(2) 0.037(3) 0.0008(18) 0.0014(19) -0.0018(17)
C9 0.030(3) 0.0197(19) 0.023(2) -0.0004(16) -0.0044(18) 0.0003(16)
C4 0.032(3) 0.022(2) 0.021(2) 0.0034(17) -0.0050(18) -0.0047(18)
C3 0.024(2) 0.019(2) 0.035(2) 0.0000(17) -0.0070(19) 0.0031(18)

loop_
_atom_type_symbol
_atom_type_description
_atom_type_scat_dispersion_real
_atom_type_scat_dispersion_imag
_atom_type_scat_source
C C 0.0033 0.0016 'International Tables Vol C Tables 4.2.6.8 and 6.1.1.4'
H H 0 0 'International Tables Vol C Tables 4.2.6.8 and 6.1.1.4'
F F 0.0171 0.0103 'International Tables Vol C Tables 4.2.6.8 and 6.1.1.4'
N N 0.0061 0.0033 'International Tables Vol C Tables 4.2.6.8 and 6.1.1.4'

loop_
_geom_angle_atom_site_label_1
_geom_angle_atom_site_label_2
_geom_angle_atom_site_label_3
_geom_angle
N1 C1 H1 118.7
N1 C1 C2 122.6(4)
C2 C1 H1 118.7
C1 N1 C8 121.6(4)
C25 C24 H24 122.1
C25 C24 C23 115.9(4)
C23 C24 H24 122.1
F8 C25 C26 117.9(4)
C24 C25 F8 118.0(4)
C24 C25 C26 124.1(4)
C25 C26 H26 120.9
C25 C26 C21 118.2(4)
C21 C26 H26 120.9
C26 C21 N2 118.2(4)
C22 C21 C26 120.0(4)
C22 C21 N2 121.8(4)
C14 N2 C21 122.4(4)
N2 C14 H14 118.4
N2 C14 C15 123.2(4)
C15 C14 H14 118.4
C20 C15 C14 121.3(4)
C20 C15 C16 120.0(4)
C16 C15 C14 118.7(4)
C15 C20 H20 120.9
C19 C20 C15 118.1(4)
C19 C20 H20 120.9
C20 C19 F6 118.1(4)
C20 C19 C18 124.7(4)
C18 C19 F6 117.2(4)
C19 C18 H18 122.4
C19 C18 C17 115.2(4)
C17 C18 H18 122.4
F5 C17 C18 117.3(4)
F5 C17 C16 118.6(4)
C16 C17 C18 124.1(4)
C15 C16 H16 121.1
C17 C16 C15 117.8(4)
C17 C16 H16 121.1
F7 C23 C24 117.7(4)
F7 C23 C22 118.8(4)
C22 C23 C24 123.5(4)
C21 C22 H22 120.8
C23 C22 C21 118.3(4)
C23 C22 H22 120.8
C6 C5 H5 122
C4 C5 H5 122
C4 C5 C6 115.9(4)
F2 C6 C5 117.4(4)
F2 C6 C7 118.8(3)
C7 C6 C5 123.8(4)
C6 C7 H7 121
C6 C7 C2 118.0(4)
C2 C7 H7 121
C7 C2 C1 121.8(4)
C3 C2 C1 118.0(4)
C3 C2 C7 120.1(4)
C13 C8 N1 118.1(4)
C13 C8 C9 119.8(4)
C9 C8 N1 122.0(4)
C8 C13 H13 120.7
C12 C13 C8 118.6(4)
C12 C13 H13 120.7
F4 C12 C13 118.7(4)
C11 C12 F4 117.4(4)
C11 C12 C13 123.9(4)
C12 C11 H11 122.1
C12 C11 C10 115.9(4)
C10 C11 H11 122.1
F3 C10 C11 118.2(4)
F3 C10 C9 118.1(4)
C9 C10 C11 123.7(4)
C8 C9 H9 120.9
C10 C9 C8 118.2(4)
C10 C9 H9 120.9
F1 C4 C5 117.4(4)
F1 C4 C3 118.5(4)
C3 C4 C5 124.1(4)
C2 C3 H3 121
C4 C3 C2 117.9(4)
C4 C3 H3 121

loop_
_geom_bond_atom_site_label_1
_geom_bond_atom_site_label_2
_geom_bond_distance
F5 C17 1.363(4)
F6 C19 1.374(5)
F8 C25 1.362(4)
F7 C23 1.357(5)
F4 C12 1.363(5)
F3 C10 1.349(5)
F2 C6 1.357(5)
F1 C4 1.362(4)
C1 H1 0.95
C1 N1 1.222(5)
C1 C2 1.434(6)
N1 C8 1.451(6)
C24 H24 0.95
C24 C25 1.358(7)
C24 C23 1.385(6)
C25 C26 1.374(6)
C26 H26 0.95
C26 C21 1.390(6)
C21 N2 1.441(6)
C21 C22 1.389(6)
N2 C14 1.226(5)
C14 H14 0.95
C14 C15 1.422(6)
C15 C20 1.392(6)
C15 C16 1.395(6)
C20 H20 0.95
C20 C19 1.359(6)
C19 C18 1.367(6)
C18 H18 0.95
C18 C17 1.376(6)
C17 C16 1.370(6)
C16 H16 0.95
C23 C22 1.370(6)
C22 H22 0.95
C5 H5 0.95
C5 C6 1.376(5)
C5 C4 1.370(6)
C6 C7 1.368(5)
C7 H7 0.95
C7 C2 1.397(6)
C2 C3 1.397(6)
C8 C13 1.384(6)
C8 C9 1.395(6)
C13 H13 0.95
C13 C12 1.369(6)
C12 C11 1.360(6)
C11 H11 0.95
C11 C10 1.380(6)
C10 C9 1.366(6)
C9 H9 0.95
C4 C3 1.367(6)
C3 H3 0.95
